data_4022735
loop_
_publ_author_name
'Josep Comelles'
'\`Alex Pericas'
'Marcial Moreno-Ma\~nas'
'Adelina Vallribera'
'Gal\'i Drudis-Sol\'e'
'Agusti Lledos'
'Teodor Parella'
'Anna Roglans'
'Santiago Garc\'ia-Granda'
'Laura Roces-Fern\'andez'

_publ_section_title
;
 Highly Enantioselective Electrophilic Amination and Michael
 Addition of Cyclic \b-Ketoesters Induced by Lanthanides and
 (S,S)-ip-pybox: The Mechanism
;
_journal_name_full 'Journal of Organic Chemistry'
_journal_page_first 2077
_journal_page_last 2087
_journal_paper_doi 10.1021/jo0622678
_journal_volume 72
_journal_year 2007
_chemical_compound_source synthesis
_chemical_formula_moiety 'C26 H39 N2 O7'
_chemical_formula_sum 'C26 H39 N2 O7'
_chemical_formula_weight 491.59
_chemical_name_systematic
;
 ?
;
_space_group_IT_number 4
_symmetry_cell_setting monoclinic
_symmetry_space_group_name_Hall 'P 2yb'
_symmetry_space_group_name_H-M 'P 1 21 1'
_atom_sites_solution_hydrogens geom
_atom_sites_solution_primary direct
_atom_sites_solution_secondary difmap
_audit_creation_method SHELXL-97
_cell_angle_alpha 90.00
_cell_angle_beta 95.994(4)
_cell_angle_gamma 90.00
_cell_formula_units_Z 6
_cell_length_a 22.169(4)
_cell_length_b 6.5120(13)
_cell_length_c 28.437(6)
_cell_measurement_reflns_used 25
_cell_measurement_temperature 293(2)
_cell_measurement_theta_max 25
_cell_measurement_theta_min 0
_cell_volume 4082.8(14)
_computing_cell_refinement 'Bruker SMART'
_computing_data_collection 'Bruker SMART'
_computing_data_reduction 'Bruker SAINT'
_computing_molecular_graphics 'Ortep-3 for Windows (Farrugia, 1997)'
_computing_publication_material 'WinGX publication routines (Farrugia, 1999)'
_computing_structure_refinement 'SHELXL-97 (Sheldrick, 1997)'
_computing_structure_solution 'SHELXS-97 (Sheldrick, 1997)'
_diffrn_ambient_temperature 293(2)
_diffrn_measured_fraction_theta_full 0.901
_diffrn_measured_fraction_theta_max 0.901
_diffrn_measurement_device_type 'CCD area detector'
_diffrn_measurement_method 'phi and omega scans'
_diffrn_radiation_monochromator graphite
_diffrn_radiation_source 'fine-focus sealed tube'
_diffrn_radiation_type MoK\a
_diffrn_radiation_wavelength 0.71073
_diffrn_reflns_av_R_equivalents 0.0561
_diffrn_reflns_av_sigmaI/netI 0.1414
_diffrn_reflns_limit_h_max 29
_diffrn_reflns_limit_h_min -28
_diffrn_reflns_limit_k_max 8
_diffrn_reflns_limit_k_min -8
_diffrn_reflns_limit_l_max 37
_diffrn_reflns_limit_l_min -37
_diffrn_reflns_number 31379
_diffrn_reflns_theta_full 28.40
_diffrn_reflns_theta_max 28.40
_diffrn_reflns_theta_min 0.92
_diffrn_standards_decay_% 0.0004
_exptl_absorpt_coefficient_mu 0.087
_exptl_absorpt_correction_T_max 0.991
_exptl_absorpt_correction_T_min 0.979
_exptl_absorpt_correction_type empirical
_exptl_absorpt_process_details 'XABS2 (PARKIN et al, 1995)'
_exptl_crystal_colour colorless
_exptl_crystal_density_diffrn 1.200
_exptl_crystal_density_method 'not measured'
_exptl_crystal_description Prismatic
_exptl_crystal_F_000 1590
_exptl_crystal_size_max 0.5
_exptl_crystal_size_mid 0.2
_exptl_crystal_size_min 0.1
_refine_diff_density_max 0.302
_refine_diff_density_min -0.214
_refine_diff_density_rms 0.049
_refine_ls_abs_structure_details
;
Flack H D (1983), Acta Cryst. A39, 876-881
The absolute configuration was ascertain, with the 100 strongest Friedel 
pairs, using the Bijvoet module of Dirdif (Beurskens, 1999). 
The crystal structure contains three crystallographically independent 
molecules exhibiting the same chiral form.
The Bijvoet coeficient is 0.19(4) and the probability 1.000.
;
_refine_ls_abs_structure_Flack -0.2(13)
_refine_ls_extinction_method none
_refine_ls_goodness_of_fit_ref 1.073
_refine_ls_hydrogen_treatment constr
_refine_ls_matrix_type full
_refine_ls_number_parameters 946
_refine_ls_number_reflns 16271
_refine_ls_number_restraints 1
_refine_ls_restrained_S_all 1.072
_refine_ls_R_factor_all 0.1985
_refine_ls_R_factor_gt 0.1026
_refine_ls_shift/su_max 0.002
_refine_ls_shift/su_mean 0.000
_refine_ls_structure_factor_coef Fsqd
_refine_ls_weighting_details 'w=1/[\s^2^(Fo^2^)+(0.0843P)^2^+0.4118P] where P=(Fo^2^+2Fc^2^)/3'
_refine_ls_weighting_scheme calc
_refine_ls_wR_factor_gt 0.1732
_refine_ls_wR_factor_ref 0.2108
_reflns_number_gt 8337
_reflns_number_total 16271
_reflns_threshold_expression >2sigma(I)
_cod_data_source_file jo0622678si20061110_102038_1.cif
_cod_data_source_block 4c
_cod_depositor_comments
;
The following automatic conversions were performed:
'_symmetry_cell_setting' value 'Monoclinic' changed to 'monoclinic'
according to '/home/saulius/struct/CIF-dictionaries/cif_core.dic'
dictionary named 'cif_core.dic' version 2.4.1 from
2010-06-29.

'_exptl_absorpt_correction_type' value 'Empirical' changed to
'empirical' according to
'/home/saulius/struct/CIF-dictionaries/cif_core.dic' dictionary named
'cif_core.dic' version 2.4.1 from 2010-06-29.

Automatic conversion script
Id: cif_fix_enum 1527 2010-12-29 10:47:43Z saulius 
;
_cod_original_sg_symbol_H-M 'P 21'
_cod_database_code 4022735

loop_
_symmetry_equiv_pos_as_xyz
'x, y, z'
'-x, y+1/2, -z'

loop_
_atom_site_label
_atom_site_type_symbol
_atom_site_fract_x
_atom_site_fract_y
_atom_site_fract_z
_atom_site_U_iso_or_equiv
_atom_site_adp_type
_atom_site_occupancy
_atom_site_symmetry_multiplicity
_atom_site_calc_flag
_atom_site_refinement_flags
O1A O 0.96270(15) 0.0919(6) 0.19748(12) 0.0475(9) Uani 1 1 d .
O1C O 0.36790(15) 0.5830(6) 0.45638(11) 0.0450(9) Uani 1 1 d .
O2A O 1.00159(17) -0.2129(6) 0.22244(12) 0.0543(10) Uani 1 1 d .
O7B O 0.55428(14) 0.3221(6) -0.02326(10) 0.0500(10) Uani 1 1 d .
O6B O 0.64158(15) 0.4875(6) -0.03769(13) 0.0506(10) Uani 1 1 d .
O1B O 0.67812(13) 0.5800(5) 0.14891(10) 0.0352(8) Uani 1 1 d .
O5C O 0.36547(15) 0.1872(6) 0.27451(12) 0.0492(10) Uani 1 1 d .
O7C O 0.21217(15) 0.4144(7) 0.28939(11) 0.0551(11) Uani 1 1 d .
O6A O 1.02325(16) 0.0554(7) 0.38148(13) 0.0592(11) Uani 1 1 d .
O2C O 0.32080(18) 0.2971(7) 0.42648(12) 0.0582(11) Uani 1 1 d .
O4C O 0.44862(17) 0.3554(7) 0.30798(13) 0.0702(14) Uani 1 1 d .
O2B O 0.64060(16) 0.2705(6) 0.12457(11) 0.0495(10) Uani 1 1 d .
O4B O 0.79072(15) 0.3091(6) 0.02063(12) 0.0540(11) Uani 1 1 d .
N1A N 0.95978(16) -0.1601(7) 0.30822(13) 0.0372(11) Uani 1 1 d .
N1C N 0.36078(17) 0.3645(7) 0.34091(13) 0.0398(12) Uani 1 1 d .
N2B N 0.63499(15) 0.2813(7) 0.02705(13) 0.0366(11) Uani 1 1 d .
C4C C 0.3464(2) 0.5712(9) 0.50342(16) 0.0387(13) Uani 1 1 d .
O5A O 0.95157(15) -0.3414(6) 0.37403(13) 0.0499(10) Uani 1 1 d .
O4A O 0.86947(16) -0.1730(7) 0.33817(13) 0.0625(12) Uani 1 1 d .
C12B C 0.71147(19) 0.4547(8) 0.08026(15) 0.0284(12) Uani 1 1 d .
N2A N 1.02233(17) -0.1667(7) 0.31883(13) 0.0429(12) Uani 1 1 d .
O7A O 1.10813(14) -0.1008(7) 0.36023(12) 0.0568(11) Uani 1 1 d .
O3A O 0.85618(17) -0.2394(7) 0.23288(15) 0.0675(12) Uani 1 1 d .
O3C O 0.46989(19) 0.2891(9) 0.41208(17) 0.0876(16) Uani 1 1 d .
C22B C 0.6134(2) 0.3791(9) -0.01484(18) 0.0420(15) Uani 1 1 d .
N1B N 0.69623(16) 0.3005(7) 0.04344(12) 0.0338(10) Uani 1 1 d .
O5B O 0.71692(14) 0.1140(6) -0.01834(11) 0.0432(9) Uani 1 1 d .
N2C N 0.29805(17) 0.3583(7) 0.33163(13) 0.0453(12) Uani 1 1 d .
O3B O 0.79052(16) 0.2532(6) 0.12555(13) 0.0547(11) Uani 1 1 d .
C13C C 0.4536(3) 0.4481(12) 0.3957(2) 0.0572(17) Uani 1 1 d .
C22A C 1.0490(2) -0.0583(10) 0.35664(19) 0.0437(14) Uani 1 1 d .
O6C O 0.29581(16) 0.5811(7) 0.26920(13) 0.0572(10) Uani 1 1 d .
C17B C 0.7395(2) 0.2459(9) 0.01439(16) 0.0368(13) Uani 1 1 d .
C11A C 0.9728(2) -0.0638(9) 0.22830(17) 0.0362(13) Uani 1 1 d .
C4B C 0.66068(18) 0.5735(7) 0.19765(14) 0.0243(10) Uani 1 1 d .
C8C C 0.3470(3) 0.3888(9) 0.57969(19) 0.0543(16) Uani 1 1 d .
H8C H 0.3594 0.2630 0.5970 0.065 Uiso 1 1 calc R
C1C C 0.2778(2) 0.5946(10) 0.50036(17) 0.0496(14) Uani 1 1 d .
H1C1 H 0.2583 0.4779 0.4839 0.060 Uiso 1 1 calc R
H1C2 H 0.2654 0.7181 0.4829 0.060 Uiso 1 1 calc R
C12A C 0.9365(2) -0.0185(8) 0.27009(17) 0.0354(13) Uani 1 1 d .
C5B C 0.6835(2) 0.7803(9) 0.21754(18) 0.0471(14) Uani 1 1 d .
H5B1 H 0.6637 0.8908 0.1989 0.057 Uiso 1 1 calc R
H5B2 H 0.7268 0.7913 0.2159 0.057 Uiso 1 1 calc R
C11C C 0.3526(2) 0.4451(10) 0.42271(18) 0.0432(14) Uani 1 1 d .
C13B C 0.7768(2) 0.4097(9) 0.10666(17) 0.0350(13) Uani 1 1 d .
C7B C 0.6926(3) 0.4013(9) 0.22527(17) 0.0462(15) Uani 1 1 d .
H7B1 H 0.7359 0.4102 0.2234 0.055 Uiso 1 1 calc R
H7B2 H 0.6784 0.2701 0.2123 0.055 Uiso 1 1 calc R
C2A C 1.0650(3) 0.0898(12) 0.0988(2) 0.0674(19) Uani 1 1 d .
H2A H 1.1090 0.0789 0.0981 0.081 Uiso 1 1 calc R
C12C C 0.3852(2) 0.5005(9) 0.37976(19) 0.0423(14) Uani 1 1 d .
C8B C 0.6790(3) 0.4188(10) 0.27683(19) 0.0607(18) Uani 1 1 d .
H8B H 0.6994 0.3071 0.2953 0.073 Uiso 1 1 calc R
C4A C 0.9821(2) 0.0860(8) 0.14957(15) 0.0335(12) Uani 1 1 d .
C6A C 0.9759(3) 0.3088(10) 0.0784(2) 0.0587(17) Uani 1 1 d .
H6A H 0.9615 0.4411 0.0652 0.070 Uiso 1 1 calc R
C17A C 0.9222(2) -0.2234(9) 0.34090(19) 0.0454(14) Uani 1 1 d .
C22C C 0.2710(2) 0.4654(10) 0.29368(19) 0.0420(14) Uani 1 1 d .
C13A C 0.8696(2) -0.0775(10) 0.24997(18) 0.0447(14) Uani 1 1 d .
C6C C 0.3565(3) 0.7682(10) 0.57946(19) 0.0569(16) Uani 1 1 d .
H6C H 0.3758 0.8863 0.5963 0.068 Uiso 1 1 calc R
C7A C 0.9508(3) -0.0871(9) 0.12135(18) 0.0615(18) Uani 1 1 d .
H7A1 H 0.9073 -0.0780 0.1222 0.074 Uiso 1 1 calc R
H7A2 H 0.9645 -0.2184 0.1346 0.074 Uiso 1 1 calc R
C1B C 0.5927(2) 0.5604(10) 0.19866(17) 0.0457(14) Uani 1 1 d .
H1B1 H 0.5776 0.4311 0.1852 0.055 Uiso 1 1 calc R
H1B2 H 0.5729 0.6714 0.1803 0.055 Uiso 1 1 calc R
C5A C 0.9600(3) 0.2900(10) 0.12894(19) 0.0564(16) Uani 1 1 d .
H5A1 H 0.9788 0.4011 0.1479 0.068 Uiso 1 1 calc R
H5A2 H 0.9164 0.3001 0.1294 0.068 Uiso 1 1 calc R
C37 C 0.1691(2) 0.4960(10) 0.25098(18) 0.0503(17) Uani 1 1 d .
C2C C 0.2588(2) 0.6075(10) 0.55054(19) 0.0559(16) Uani 1 1 d .
H2C H 0.2147 0.6216 0.5490 0.067 Uiso 1 1 calc R
C16C C 0.3855(3) 0.7274(9) 0.3671(2) 0.0535(16) Uani 1 1 d .
H16A H 0.3713 0.7466 0.3340 0.064 Uiso 1 1 calc R
H16B H 0.3590 0.8032 0.3859 0.064 Uiso 1 1 calc R
C11B C 0.6703(2) 0.4220(9) 0.11942(16) 0.0315(12) Uani 1 1 d .
C16A C 0.9324(2) 0.2070(9) 0.2846(2) 0.0500(15) Uani 1 1 d .
H16C H 0.9394 0.2205 0.3187 0.060 Uiso 1 1 calc R
H16D H 0.9625 0.2881 0.2705 0.060 Uiso 1 1 calc R
C1A C 1.0502(2) 0.0747(10) 0.15018(18) 0.0507(15) Uani 1 1 d .
H1A1 H 1.0652 -0.0539 0.1641 0.061 Uiso 1 1 calc R
H1A2 H 1.0692 0.1868 0.1687 0.061 Uiso 1 1 calc R
C3A C 1.0438(3) 0.2945(10) 0.0779(2) 0.0625(17) Uani 1 1 d .
H3A1 H 1.0635 0.4057 0.0963 0.075 Uiso 1 1 calc R
H3A2 H 1.0543 0.3058 0.0457 0.075 Uiso 1 1 calc R
C17C C 0.3966(2) 0.3056(10) 0.3069(2) 0.0494(15) Uani 1 1 d .
C10B C 0.6111(3) 0.4028(9) 0.2789(2) 0.0626(18) Uani 1 1 d .
H10A H 0.6021 0.4098 0.3116 0.075 Uiso 1 1 calc R
H10B H 0.5965 0.2719 0.2660 0.075 Uiso 1 1 calc R
C18A C 0.9248(3) -0.3925(10) 0.41752(19) 0.0564(16) Uani 1 1 d .
C10C C 0.2783(3) 0.4097(10) 0.5767(2) 0.0606(17) Uani 1 1 d .
H10C H 0.2655 0.4128 0.6083 0.073 Uiso 1 1 calc R
H10D H 0.2593 0.2927 0.5601 0.073 Uiso 1 1 calc R
C5C C 0.3765(3) 0.7574(9) 0.52895(18) 0.0516(15) Uani 1 1 d .
H5C1 H 0.3646 0.8820 0.5117 0.062 Uiso 1 1 calc R
H5C2 H 0.4203 0.7447 0.5306 0.062 Uiso 1 1 calc R
C14A C 0.8311(2) 0.1073(11) 0.2521(2) 0.0683(19) Uani 1 1 d .
H14A H 0.8101 0.1367 0.2212 0.082 Uiso 1 1 calc R
H14B H 0.8012 0.0866 0.2742 0.082 Uiso 1 1 calc R
C6B C 0.6695(2) 0.7980(9) 0.26883(18) 0.0484(15) Uani 1 1 d .
H6B H 0.6844 0.9301 0.2819 0.058 Uiso 1 1 calc R
C3C C 0.2887(3) 0.7898(10) 0.5766(2) 0.0651(18) Uani 1 1 d .
H3C1 H 0.2763 0.9156 0.5600 0.078 Uiso 1 1 calc R
H3C2 H 0.2761 0.7972 0.6082 0.078 Uiso 1 1 calc R
C7C C 0.3668(3) 0.3761(8) 0.52978(17) 0.0479(15) Uani 1 1 d .
H7C1 H 0.4106 0.3629 0.5314 0.057 Uiso 1 1 calc R
H7C2 H 0.3486 0.2572 0.5134 0.057 Uiso 1 1 calc R
C18B C 0.7514(2) 0.0582(10) -0.05782(19) 0.0512(16) Uani 1 1 d .
C9B C 0.7018(3) 0.6235(10) 0.29697(18) 0.0627(18) Uani 1 1 d .
H9B1 H 0.7452 0.6339 0.2954 0.075 Uiso 1 1 calc R
H9B2 H 0.6942 0.6334 0.3299 0.075 Uiso 1 1 calc R
C10A C 1.0347(4) -0.0844(12) 0.0705(2) 0.093(3) Uani 1 1 d .
H10E H 1.0487 -0.2146 0.0842 0.112 Uiso 1 1 calc R
H10F H 1.0453 -0.0790 0.0383 0.112 Uiso 1 1 calc R
C16B C 0.7155(2) 0.6770(8) 0.06248(17) 0.0378(13) Uani 1 1 d .
H16E H 0.7204 0.6782 0.0290 0.045 Uiso 1 1 calc R
H16F H 0.6789 0.7518 0.0674 0.045 Uiso 1 1 calc R
C23A C 1.1509(2) -0.0178(12) 0.39847(19) 0.0583(18) Uani 1 1 d .
C14B C 0.8134(2) 0.6043(9) 0.10670(19) 0.0488(14) Uani 1 1 d .
H14C H 0.8447 0.5914 0.0855 0.059 Uiso 1 1 calc R
H14D H 0.8327 0.6329 0.1382 0.059 Uiso 1 1 calc R
C24A C 1.2107(2) -0.0996(12) 0.38652(19) 0.078(2) Uani 1 1 d .
H24A H 1.2194 -0.0450 0.3566 0.117 Uiso 1 1 calc R
H24B H 1.2089 -0.2468 0.3847 0.117 Uiso 1 1 calc R
H24C H 1.2421 -0.0595 0.4106 0.117 Uiso 1 1 calc R
C9C C 0.3768(3) 0.5704(11) 0.60530(17) 0.0612(17) Uani 1 1 d .
H9C1 H 0.4205 0.5574 0.6067 0.073 Uiso 1 1 calc R
H9C2 H 0.3658 0.5748 0.6374 0.073 Uiso 1 1 calc R
C3B C 0.6016(2) 0.7835(9) 0.27122(19) 0.0534(16) Uani 1 1 d .
H3B1 H 0.5812 0.8945 0.2532 0.064 Uiso 1 1 calc R
H3B2 H 0.5926 0.7955 0.3038 0.064 Uiso 1 1 calc R
C23C C 0.1100(2) 0.4030(11) 0.2619(2) 0.074(2) Uani 1 1 d .
H23A H 0.0995 0.4554 0.2915 0.111 Uiso 1 1 calc R
H23B H 0.1140 0.2564 0.2638 0.111 Uiso 1 1 calc R
H23C H 0.0787 0.4378 0.2373 0.111 Uiso 1 1 calc R
C2B C 0.5790(2) 0.5765(10) 0.25087(18) 0.0513(15) Uani 1 1 d .
H2B H 0.5351 0.5655 0.2525 0.062 Uiso 1 1 calc R
C24B C 0.4576(2) 0.2884(13) -0.0615(2) 0.079(2) Uani 1 1 d .
H24D H 0.4611 0.1424 -0.0573 0.118 Uiso 1 1 calc R
H24E H 0.4296 0.3175 -0.0888 0.118 Uiso 1 1 calc R
H24F H 0.4431 0.3488 -0.0340 0.118 Uiso 1 1 calc R
C19B C 0.7068(3) -0.0663(11) -0.0896(2) 0.079(2) Uani 1 1 d .
H19A H 0.6720 0.0165 -0.0996 0.119 Uiso 1 1 calc R
H19B H 0.6944 -0.1839 -0.0727 0.119 Uiso 1 1 calc R
H19C H 0.7256 -0.1110 -0.1168 0.119 Uiso 1 1 calc R
C9A C 0.9451(3) 0.1352(11) 0.0494(2) 0.081(2) Uani 1 1 d .
H9A1 H 0.9014 0.1463 0.0492 0.097 Uiso 1 1 calc R
H9A2 H 0.9549 0.1441 0.0170 0.097 Uiso 1 1 calc R
C8A C 0.9665(4) -0.0681(11) 0.0706(2) 0.081(2) Uani 1 1 d .
H8A H 0.9470 -0.1801 0.0516 0.097 Uiso 1 1 calc R
C23B C 0.5186(2) 0.3767(11) -0.06847(17) 0.0520(17) Uani 1 1 d .
C15B C 0.7699(3) 0.7748(10) 0.0904(2) 0.0704(19) Uani 1 1 d .
H15A H 0.7893 0.8711 0.0707 0.084 Uiso 1 1 calc R
H15B H 0.7574 0.8484 0.1174 0.084 Uiso 1 1 calc R
C25A C 1.1349(3) -0.0953(14) 0.4450(2) 0.091(3) Uani 1 1 d .
H25A H 1.0968 -0.0371 0.4515 0.136 Uiso 1 1 calc R
H25B H 1.1659 -0.0563 0.4694 0.136 Uiso 1 1 calc R
H25C H 1.1315 -0.2422 0.4439 0.136 Uiso 1 1 calc R
C25C C 0.1867(3) 0.4195(13) 0.20465(19) 0.082(2) Uani 1 1 d .
H25D H 0.2246 0.4804 0.1986 0.124 Uiso 1 1 calc R
H25E H 0.1560 0.4562 0.1798 0.124 Uiso 1 1 calc R
H25F H 0.1910 0.2728 0.2058 0.124 Uiso 1 1 calc R
C18C C 0.3908(3) 0.1343(11) 0.2299(2) 0.0642(19) Uani 1 1 d .
C19A C 0.9768(3) -0.5001(13) 0.4463(2) 0.096(3) Uani 1 1 d .
H19D H 1.0101 -0.4065 0.4525 0.144 Uiso 1 1 calc R
H19E H 0.9895 -0.6161 0.4289 0.144 Uiso 1 1 calc R
H19F H 0.9638 -0.5460 0.4757 0.144 Uiso 1 1 calc R
C74 C 0.5164(3) 0.6046(13) -0.0752(2) 0.079(2) Uani 1 1 d .
H74A H 0.5562 0.6544 -0.0796 0.119 Uiso 1 1 calc R
H74B H 0.5027 0.6683 -0.0478 0.119 Uiso 1 1 calc R
H74C H 0.4890 0.6373 -0.1025 0.119 Uiso 1 1 calc R
C20A C 0.8712(3) -0.5333(12) 0.4071(3) 0.098(3) Uani 1 1 d .
H20A H 0.8392 -0.4614 0.3886 0.147 Uiso 1 1 calc R
H20B H 0.8572 -0.5777 0.4363 0.147 Uiso 1 1 calc R
H20C H 0.8830 -0.6507 0.3898 0.147 Uiso 1 1 calc R
C21A C 0.9082(3) -0.1958(11) 0.4416(2) 0.079(2) Uani 1 1 d .
H21A H 0.9438 -0.1127 0.4484 0.119 Uiso 1 1 calc R
H21B H 0.8916 -0.2285 0.4706 0.119 Uiso 1 1 calc R
H21C H 0.8786 -0.1217 0.4212 0.119 Uiso 1 1 calc R
C24C C 0.1672(3) 0.7287(11) 0.2530(2) 0.085(2) Uani 1 1 d .
H24G H 0.1556 0.7713 0.2831 0.127 Uiso 1 1 calc R
H24H H 0.1383 0.7793 0.2283 0.127 Uiso 1 1 calc R
H24I H 0.2067 0.7828 0.2490 0.127 Uiso 1 1 calc R
C19C C 0.3382(3) 0.0237(11) 0.2029(2) 0.081(2) Uani 1 1 d .
H19G H 0.3300 -0.1009 0.2191 0.122 Uiso 1 1 calc R
H19H H 0.3481 -0.0083 0.1717 0.122 Uiso 1 1 calc R
H19I H 0.3029 0.1101 0.2008 0.122 Uiso 1 1 calc R
C25B C 0.5475(3) 0.2672(13) -0.10758(19) 0.080(2) Uani 1 1 d .
H25G H 0.5473 0.1218 -0.1020 0.119 Uiso 1 1 calc R
H25H H 0.5885 0.3138 -0.1080 0.119 Uiso 1 1 calc R
H25I H 0.5248 0.2966 -0.1375 0.119 Uiso 1 1 calc R
C26A C 1.1501(3) 0.2149(14) 0.3964(3) 0.106(3) Uani 1 1 d .
H26A H 1.1608 0.2595 0.3662 0.159 Uiso 1 1 calc R
H26B H 1.1788 0.2689 0.4210 0.159 Uiso 1 1 calc R
H26C H 1.1102 0.2638 0.4008 0.159 Uiso 1 1 calc R
C20B C 0.8068(3) -0.0618(13) -0.0422(2) 0.093(3) Uani 1 1 d .
H20D H 0.8342 0.0217 -0.0221 0.139 Uiso 1 1 calc R
H20E H 0.8260 -0.1039 -0.0694 0.139 Uiso 1 1 calc R
H20F H 0.7959 -0.1810 -0.0251 0.139 Uiso 1 1 calc R
C14C C 0.4893(3) 0.6385(14) 0.3912(3) 0.093(3) Uani 1 1 d .
H14E H 0.5118 0.6737 0.4212 0.111 Uiso 1 1 calc R
H14F H 0.5178 0.6207 0.3678 0.111 Uiso 1 1 calc R
C21C C 0.4057(3) 0.3289(13) 0.2052(2) 0.093(3) Uani 1 1 d .
H21D H 0.4394 0.3955 0.2229 0.140 Uiso 1 1 calc R
H21E H 0.3712 0.4187 0.2029 0.140 Uiso 1 1 calc R
H21F H 0.4160 0.2970 0.1741 0.140 Uiso 1 1 calc R
C21B C 0.7662(3) 0.2581(12) -0.0845(2) 0.088(2) Uani 1 1 d .
H21G H 0.7946 0.3394 -0.0646 0.132 Uiso 1 1 calc R
H21H H 0.7296 0.3352 -0.0922 0.132 Uiso 1 1 calc R
H21I H 0.7834 0.2228 -0.1130 0.132 Uiso 1 1 calc R
C20C C 0.4439(3) -0.0094(14) 0.2407(3) 0.119(4) Uani 1 1 d .
H20G H 0.4771 0.0637 0.2575 0.178 Uiso 1 1 calc R
H20H H 0.4563 -0.0620 0.2116 0.178 Uiso 1 1 calc R
H20I H 0.4322 -0.1213 0.2597 0.178 Uiso 1 1 calc R
C15A C 0.8718(4) 0.2765(13) 0.2677(4) 0.158(5) Uani 1 1 d .
H15C H 0.8742 0.3708 0.2415 0.189 Uiso 1 1 calc R
H15D H 0.8549 0.3508 0.2928 0.189 Uiso 1 1 calc R
C15C C 0.4458(5) 0.7980(16) 0.3765(6) 0.231(8) Uani 1 1 d .
H15E H 0.4472 0.9016 0.4011 0.277 Uiso 1 1 calc R
H15F H 0.4577 0.8632 0.3483 0.277 Uiso 1 1 calc R

loop_
_atom_site_aniso_label
_atom_site_aniso_U_11
_atom_site_aniso_U_22
_atom_site_aniso_U_33
_atom_site_aniso_U_23
_atom_site_aniso_U_13
_atom_site_aniso_U_12
O1A 0.057(2) 0.039(2) 0.049(2) 0.012(2) 0.0170(17) 0.015(2)
O1C 0.062(2) 0.032(2) 0.040(2) -0.002(2) 0.0073(17) -0.011(2)
O2A 0.073(3) 0.040(3) 0.051(2) 0.014(2) 0.0114(19) 0.029(2)
O7B 0.0319(19) 0.082(3) 0.0352(18) 0.002(2) -0.0007(15) -0.008(2)
O6B 0.042(2) 0.053(3) 0.056(2) 0.013(2) 0.0068(18) -0.014(2)
O1B 0.0473(19) 0.024(2) 0.0362(19) -0.0033(18) 0.0124(15) -0.0063(18)
O5C 0.047(2) 0.051(3) 0.050(2) -0.015(2) 0.0079(18) -0.0017(19)
O7C 0.037(2) 0.078(3) 0.050(2) 0.000(2) -0.0015(16) -0.001(2)
O6A 0.046(2) 0.068(3) 0.064(3) -0.006(2) 0.0070(19) 0.010(2)
O2C 0.077(3) 0.056(3) 0.042(2) -0.010(2) 0.0030(19) -0.032(2)
O4C 0.037(2) 0.098(4) 0.077(3) -0.033(3) 0.0104(19) -0.009(2)
O2B 0.067(2) 0.043(3) 0.041(2) -0.0149(19) 0.0186(17) -0.032(2)
O4B 0.031(2) 0.069(3) 0.064(2) -0.033(2) 0.0099(17) -0.009(2)
N1A 0.026(2) 0.046(3) 0.041(2) 0.013(2) 0.0075(19) 0.007(2)
N1C 0.031(2) 0.053(3) 0.035(2) -0.007(2) 0.0034(19) 0.001(2)
N2B 0.028(2) 0.047(3) 0.035(2) -0.011(2) 0.0013(17) 0.000(2)
C4C 0.044(3) 0.034(3) 0.038(3) -0.011(3) 0.004(2) 0.000(3)
O5A 0.048(2) 0.051(3) 0.054(2) 0.017(2) 0.0162(18) 0.0142(19)
O4A 0.038(2) 0.082(3) 0.070(3) 0.024(2) 0.0192(18) 0.006(2)
C12B 0.024(2) 0.030(3) 0.030(3) -0.005(2) -0.001(2) 0.000(2)
N2A 0.032(2) 0.060(3) 0.036(2) 0.003(2) 0.0023(19) 0.005(2)
O7A 0.031(2) 0.087(3) 0.052(2) -0.005(2) 0.0038(16) 0.002(2)
O3A 0.057(3) 0.056(3) 0.086(3) -0.017(3) -0.005(2) -0.008(2)
O3C 0.070(3) 0.084(4) 0.104(4) 0.010(3) -0.011(3) 0.028(3)
C22B 0.038(3) 0.050(4) 0.037(3) -0.021(3) -0.001(3) -0.005(3)
N1B 0.027(2) 0.041(3) 0.035(2) -0.006(2) 0.0083(18) -0.001(2)
O5B 0.0434(19) 0.045(3) 0.044(2) -0.013(2) 0.0148(16) -0.0027(19)
N2C 0.031(2) 0.069(4) 0.036(2) 0.002(2) -0.0002(18) 0.008(2)
O3B 0.061(2) 0.030(3) 0.069(3) 0.006(2) -0.0117(19) 0.005(2)
C13C 0.052(4) 0.060(5) 0.057(4) -0.016(4) -0.005(3) 0.009(4)
C22A 0.040(3) 0.054(4) 0.039(3) 0.018(3) 0.009(3) 0.010(3)
O6C 0.049(2) 0.068(3) 0.054(2) 0.011(3) 0.0042(18) -0.002(2)
C17B 0.042(3) 0.039(4) 0.030(3) -0.004(3) 0.005(2) 0.001(3)
C11A 0.035(3) 0.030(4) 0.041(3) 0.008(3) -0.005(2) 0.006(3)
C4B 0.033(2) 0.018(3) 0.024(2) -0.003(2) 0.0099(19) 0.000(2)
C8C 0.093(5) 0.028(4) 0.044(3) 0.010(3) 0.012(3) 0.018(3)
C1C 0.053(3) 0.038(4) 0.054(3) 0.008(3) -0.008(3) 0.012(3)
C12A 0.035(3) 0.030(3) 0.042(3) 0.002(3) 0.006(2) 0.005(3)
C5B 0.054(3) 0.030(4) 0.058(3) -0.010(3) 0.011(3) -0.005(3)
C11C 0.041(3) 0.045(4) 0.040(3) -0.005(3) -0.009(2) -0.003(3)
C13B 0.039(3) 0.027(4) 0.040(3) -0.009(3) 0.005(2) -0.003(3)
C7B 0.065(4) 0.029(4) 0.044(3) -0.008(3) 0.002(3) 0.014(3)
C2A 0.058(4) 0.080(6) 0.069(4) 0.018(5) 0.027(3) 0.010(4)
C12C 0.035(3) 0.046(4) 0.046(3) -0.003(3) 0.003(2) 0.000(3)
C8B 0.098(5) 0.039(4) 0.043(3) 0.008(3) 0.001(3) 0.024(4)
C4A 0.043(3) 0.025(3) 0.033(3) 0.004(3) 0.004(2) -0.003(3)
C6A 0.073(4) 0.040(4) 0.064(4) 0.029(3) 0.009(3) 0.008(3)
C17A 0.033(3) 0.048(4) 0.056(3) -0.005(3) 0.009(3) -0.002(3)
C22C 0.036(3) 0.050(4) 0.040(3) -0.021(3) 0.007(3) -0.003(3)
C13A 0.046(3) 0.051(4) 0.037(3) 0.007(3) 0.004(2) -0.001(3)
C6C 0.084(5) 0.038(4) 0.046(3) -0.017(3) 0.001(3) -0.002(4)
C7A 0.086(4) 0.041(4) 0.053(4) 0.008(3) -0.014(3) -0.034(4)
C1B 0.036(3) 0.055(4) 0.046(3) -0.006(3) 0.005(2) 0.002(3)
C5A 0.061(4) 0.048(4) 0.062(4) 0.020(3) 0.015(3) 0.011(3)
C37 0.032(3) 0.074(5) 0.042(3) -0.009(3) -0.009(2) 0.012(3)
C2C 0.049(3) 0.059(5) 0.063(4) 0.001(4) 0.015(3) 0.010(3)
C16C 0.065(4) 0.040(4) 0.057(4) 0.000(3) 0.012(3) -0.007(3)
C11B 0.037(3) 0.022(3) 0.035(3) -0.003(3) 0.001(2) -0.002(3)
C16A 0.052(3) 0.041(4) 0.058(4) -0.004(3) 0.014(3) -0.001(3)
C1A 0.035(3) 0.056(4) 0.060(4) 0.004(3) 0.003(2) 0.000(3)
C3A 0.074(4) 0.052(4) 0.066(4) 0.015(4) 0.025(3) -0.017(4)
C17C 0.038(3) 0.051(4) 0.059(4) -0.002(3) 0.001(3) 0.002(3)
C10B 0.119(6) 0.027(4) 0.047(3) -0.007(3) 0.029(3) -0.023(4)
C18A 0.075(4) 0.051(4) 0.049(3) 0.006(3) 0.033(3) 0.001(4)
C10C 0.083(5) 0.045(4) 0.058(4) 0.003(3) 0.026(3) -0.005(4)
C5C 0.071(4) 0.030(4) 0.051(3) -0.007(3) -0.003(3) -0.006(3)
C14A 0.038(3) 0.066(5) 0.098(5) 0.019(4) -0.004(3) 0.021(4)
C6B 0.058(4) 0.033(4) 0.056(3) -0.017(3) 0.015(3) -0.004(3)
C3C 0.099(5) 0.036(4) 0.064(4) 0.000(4) 0.023(4) 0.025(4)
C7C 0.064(4) 0.030(4) 0.050(3) 0.005(3) 0.005(3) 0.016(3)
C18B 0.056(4) 0.048(4) 0.054(4) -0.022(3) 0.023(3) -0.012(3)
C9B 0.069(4) 0.076(5) 0.043(3) -0.025(4) 0.002(3) 0.007(4)
C10A 0.175(9) 0.059(5) 0.051(4) -0.003(4) 0.040(5) 0.031(6)
C16B 0.040(3) 0.031(3) 0.044(3) 0.007(3) 0.011(2) 0.001(2)
C23A 0.042(3) 0.090(6) 0.041(3) 0.009(4) -0.003(3) -0.012(4)
C14B 0.041(3) 0.033(4) 0.070(4) -0.008(3) -0.003(3) -0.005(3)
C24A 0.042(3) 0.128(7) 0.062(4) 0.002(4) 0.000(3) 0.006(4)
C9C 0.085(4) 0.072(5) 0.027(3) -0.005(4) 0.006(3) 0.011(4)
C3B 0.069(4) 0.048(4) 0.045(3) -0.008(3) 0.018(3) 0.012(3)
C23C 0.042(3) 0.099(6) 0.079(4) -0.019(4) -0.003(3) -0.005(4)
C2B 0.046(3) 0.057(4) 0.053(3) -0.009(4) 0.018(3) -0.002(3)
C24B 0.043(3) 0.133(7) 0.060(4) 0.002(5) 0.001(3) -0.018(4)
C19B 0.091(5) 0.087(5) 0.064(4) -0.050(4) 0.027(3) -0.023(4)
C9A 0.105(5) 0.081(6) 0.053(4) 0.023(4) -0.013(4) -0.030(5)
C8A 0.137(7) 0.051(5) 0.050(4) -0.009(4) -0.011(4) -0.041(5)
C23B 0.032(3) 0.085(6) 0.038(3) -0.001(3) -0.003(2) -0.014(3)
C15B 0.080(4) 0.041(4) 0.088(5) 0.001(4) -0.002(4) -0.021(4)
C25A 0.064(4) 0.150(8) 0.056(4) 0.008(5) -0.001(3) 0.009(5)
C25C 0.061(4) 0.130(7) 0.054(4) -0.018(5) -0.006(3) 0.004(4)
C18C 0.055(4) 0.083(6) 0.055(4) -0.030(4) 0.011(3) 0.015(4)
C19A 0.115(6) 0.103(7) 0.074(5) 0.049(5) 0.031(4) 0.035(5)
C74 0.069(4) 0.097(7) 0.067(4) 0.011(5) -0.007(3) 0.013(4)
C20A 0.119(6) 0.075(6) 0.106(6) 0.006(5) 0.047(5) -0.037(5)
C21A 0.102(5) 0.081(6) 0.060(4) 0.013(4) 0.036(4) 0.017(5)
C24C 0.076(5) 0.079(6) 0.096(5) 0.000(5) -0.008(4) 0.022(4)
C19C 0.086(5) 0.089(6) 0.070(4) -0.036(4) 0.012(4) -0.009(4)
C25B 0.074(4) 0.111(6) 0.053(4) -0.029(4) 0.003(3) -0.012(4)
C26A 0.072(5) 0.099(8) 0.139(7) 0.006(6) -0.027(5) -0.013(5)
C20B 0.078(5) 0.115(7) 0.088(5) -0.041(5) 0.019(4) 0.034(5)
C14C 0.054(4) 0.112(8) 0.112(6) -0.028(6) 0.005(4) -0.029(5)
C21C 0.110(6) 0.113(7) 0.061(4) -0.002(5) 0.022(4) -0.044(5)
C21B 0.111(5) 0.104(7) 0.056(4) -0.028(4) 0.043(4) -0.035(5)
C20C 0.106(6) 0.150(9) 0.100(6) -0.062(6) 0.013(5) 0.066(6)
C15A 0.093(6) 0.054(6) 0.312(14) -0.047(8) -0.047(8) 0.027(5)
C15C 0.101(8) 0.079(8) 0.50(2) 0.079(12) -0.033(11) -0.040(7)

loop_
_atom_type_symbol
_atom_type_description
_atom_type_scat_dispersion_real
_atom_type_scat_dispersion_imag
_atom_type_scat_source
C C 0.0033 0.0016 'International Tables Vol C Tables 4.2.6.8 and 6.1.1.4'
H H 0.0000 0.0000 'International Tables Vol C Tables 4.2.6.8 and 6.1.1.4'
N N 0.0061 0.0033 'International Tables Vol C Tables 4.2.6.8 and 6.1.1.4'
O O 0.0106 0.0060 'International Tables Vol C Tables 4.2.6.8 and 6.1.1.4'

loop_
_geom_angle_atom_site_label_1
_geom_angle_atom_site_label_2
_geom_angle_atom_site_label_3
_geom_angle
_geom_angle_publ_flag
C11A O1A C4A 122.7(4) yes
C11C O1C C4C 122.5(4) yes
C22B O7B C23B 120.3(4) yes
C11B O1B C4B 122.7(4) yes
C17C O5C C18C 120.7(4) yes
C22C O7C C37 121.9(4) yes
C17A N1A N2A 120.4(4) yes
C17A N1A C12A 119.6(4) yes
N2A N1A C12A 116.3(4) yes
C17C N1C N2C 120.1(4) yes
C17C N1C C12C 120.2(4) yes
N2C N1C C12C 116.2(4) yes
C22B N2B N1B 118.7(4) yes
O1C C4C C7C 112.6(4) yes
O1C C4C C1C 111.1(4) yes
C7C C4C C1C 110.9(5) yes
O1C C4C C5C 102.9(4) yes
C7C C4C C5C 109.6(4) yes
C1C C4C C5C 109.4(5) yes
C17A O5A C18A 121.1(4) yes
N1B C12B C11B 108.3(4) yes
N1B C12B C16B 115.3(4) yes
C11B C12B C16B 115.5(4) yes
N1B C12B C13B 110.0(4) yes
C11B C12B C13B 102.4(3) yes
C16B C12B C13B 104.3(4) yes
C22A N2A N1A 119.6(4) yes
C22A O7A C23A 122.3(5) yes
O6B C22B O7B 128.4(5) yes
O6B C22B N2B 126.2(5) yes
O7B C22B N2B 105.3(5) yes
C17B N1B N2B 119.4(4) yes
C17B N1B C12B 118.9(4) yes
N2B N1B C12B 116.4(3) yes
C17B O5B C18B 120.6(4) yes
C22C N2C N1C 118.8(4) yes
O3C C13C C14C 128.8(6) yes
O3C C13C C12C 123.4(6) yes
C14C C13C C12C 107.4(6) yes
O6A C22A O7A 127.1(5) yes
O6A C22A N2A 125.8(5) yes
O7A C22A N2A 107.1(5) yes
O4B C17B O5B 127.3(5) yes
O4B C17B N1B 122.0(5) yes
O5B C17B N1B 110.7(4) yes
O2A C11A O1A 125.6(5) yes
O2A C11A C12A 127.0(5) yes
O1A C11A C12A 107.2(4) yes
O1B C4B C7B 110.9(4) yes
O1B C4B C1B 112.2(3) yes
C7B C4B C1B 111.3(4) yes
O1B C4B C5B 102.3(3) yes
C7B C4B C5B 110.2(4) yes
C1B C4B C5B 109.5(4) yes
C9C C8C C10C 110.0(5) yes
C9C C8C C7C 109.7(5) yes
C10C C8C C7C 109.6(5) yes
C9C C8C H8C 109.2 yes
C10C C8C H8C 109.2 yes
C7C C8C H8C 109.2 yes
C4C C1C C2C 108.8(4) yes
C4C C1C H1C1 109.9 yes
C2C C1C H1C1 109.9 yes
C4C C1C H1C2 109.9 yes
C2C C1C H1C2 109.9 yes
H1C1 C1C H1C2 108.3 yes
N1A C12A C11A 106.2(4) yes
N1A C12A C16A 115.3(4) yes
C11A C12A C16A 116.4(4) yes
N1A C12A C13A 110.9(4) yes
C11A C12A C13A 102.8(4) yes
C16A C12A C13A 104.5(4) yes
C4B C5B C6B 109.2(4) yes
C4B C5B H5B1 109.8 yes
C6B C5B H5B1 109.8 yes
C4B C5B H5B2 109.8 yes
C6B C5B H5B2 109.8 yes
H5B1 C5B H5B2 108.3 yes
O2C C11C O1C 125.7(5) yes
O2C C11C C12C 126.2(5) yes
O1C C11C C12C 108.0(5) yes
O3B C13B C14B 128.0(5) yes
O3B C13B C12B 123.7(4) yes
C14B C13B C12B 108.1(4) yes
C4B C7B C8B 108.4(4) yes
C4B C7B H7B1 110.0 yes
C8B C7B H7B1 110.0 yes
C4B C7B H7B2 110.0 yes
C8B C7B H7B2 110.0 yes
H7B1 C7B H7B2 108.4 yes
C10A C2A C3A 110.5(5) yes
C10A C2A C1A 109.4(5) yes
C3A C2A C1A 110.0(5) yes
C10A C2A H2A 109.0 yes
C3A C2A H2A 109.0 yes
C1A C2A H2A 109.0 yes
N1C C12C C16C 114.6(4) yes
N1C C12C C11C 106.9(4) yes
C16C C12C C11C 115.6(5) yes
N1C C12C C13C 110.7(4) yes
C16C C12C C13C 104.6(5) yes
C11C C12C C13C 103.9(4) yes
C9B C8B C10B 109.8(5) yes
C9B C8B C7B 109.6(5) yes
C10B C8B C7B 109.1(5) yes
C9B C8B H8B 109.4 yes
C10B C8B H8B 109.4 yes
C7B C8B H8B 109.4 yes
O1A C4A C7A 110.5(4) yes
O1A C4A C1A 112.3(4) yes
C7A C4A C1A 111.9(5) yes
O1A C4A C5A 102.9(4) yes
C7A C4A C5A 109.7(4) yes
C1A C4A C5A 109.2(4) yes
C3A C6A C5A 109.6(5) yes
C3A C6A C9A 109.9(6) yes
C5A C6A C9A 108.5(5) yes
C3A C6A H6A 109.6 yes
C5A C6A H6A 109.6 yes
C9A C6A H6A 109.6 yes
O4A C17A O5A 126.9(5) yes
O4A C17A N1A 121.7(5) yes
O5A C17A N1A 111.4(4) yes
O6C C22C O7C 127.3(5) yes
O6C C22C N2C 126.0(5) yes
O7C C22C N2C 106.7(5) yes
O3A C13A C14A 128.3(5) yes
O3A C13A C12A 123.3(5) yes
C14A C13A C12A 108.1(5) yes
C3C C6C C9C 110.4(5) yes
C3C C6C C5C 109.6(5) yes
C9C C6C C5C 108.0(5) yes
C3C C6C H6C 109.6 yes
C9C C6C H6C 109.6 yes
C5C C6C H6C 109.6 yes
C4A C7A C8A 107.8(5) yes
C4A C7A H7A1 110.1 yes
C8A C7A H7A1 110.1 yes
C4A C7A H7A2 110.1 yes
C8A C7A H7A2 110.1 yes
H7A1 C7A H7A2 108.5 yes
C4B C1B C2B 108.1(4) yes
C4B C1B H1B1 110.1 yes
C2B C1B H1B1 110.1 yes
C4B C1B H1B2 110.1 yes
C2B C1B H1B2 110.1 yes
H1B1 C1B H1B2 108.4 yes
C4A C5A C6A 109.9(5) yes
C4A C5A H5A1 109.7 yes
C6A C5A H5A1 109.7 yes
C4A C5A H5A2 109.7 yes
C6A C5A H5A2 109.7 yes
H5A1 C5A H5A2 108.2 yes
O7C C37 C25C 108.9(4) yes
O7C C37 C23C 102.3(5) yes
C25C C37 C23C 111.1(5) yes
O7C C37 C24C 110.5(5) yes
C25C C37 C24C 112.1(6) yes
C23C C37 C24C 111.5(5) yes
C3C C2C C10C 109.6(4) yes
C3C C2C C1C 110.4(5) yes
C10C C2C C1C 108.5(5) yes
C3C C2C H2C 109.4 yes
C10C C2C H2C 109.4 yes
C1C C2C H2C 109.4 yes
C15C C16C C12C 107.3(6) yes
C15C C16C H16A 110.2 yes
C12C C16C H16A 110.2 yes
C15C C16C H16B 110.2 yes
C12C C16C H16B 110.2 yes
H16A C16C H16B 108.5 yes
O2B C11B O1B 126.6(4) yes
O2B C11B C12B 125.4(5) yes
O1B C11B C12B 107.7(4) yes
C15A C16A C12A 106.8(5) yes
C15A C16A H16C 110.4 yes
C12A C16A H16C 110.4 yes
C15A C16A H16D 110.4 yes
C12A C16A H16D 110.4 yes
H16C C16A H16D 108.6 yes
C4A C1A C2A 107.4(4) yes
C4A C1A H1A1 110.2 yes
C2A C1A H1A1 110.2 yes
C4A C1A H1A2 110.2 yes
C2A C1A H1A2 110.2 yes
H1A1 C1A H1A2 108.5 yes
C6A C3A C2A 108.6(5) yes
C6A C3A H3A1 110.0 yes
C2A C3A H3A1 110.0 yes
C6A C3A H3A2 110.0 yes
C2A C3A H3A2 110.0 yes
H3A1 C3A H3A2 108.3 yes
O4C C17C O5C 127.0(5) yes
O4C C17C N1C 122.4(5) yes
O5C C17C N1C 110.6(5) yes
C8B C10B C2B 109.9(5) yes
C8B C10B H10A 109.7 yes
C2B C10B H10A 109.7 yes
C8B C10B H10B 109.7 yes
C2B C10B H10B 109.7 yes
H10A C10B H10B 108.2 yes
O5A C18A C20A 110.7(5) yes
O5A C18A C19A 102.0(4) yes
C20A C18A C19A 111.4(6) yes
O5A C18A C21A 109.2(5) yes
C20A C18A C21A 112.3(5) yes
C19A C18A C21A 110.7(5) yes
C8C C10C C2C 109.5(5) yes
C8C C10C H10C 109.8 yes
C2C C10C H10C 109.8 yes
C8C C10C H10D 109.8 yes
C2C C10C H10D 109.8 yes
H10C C10C H10D 108.2 yes
C4C C5C C6C 108.8(5) yes
C4C C5C H5C1 109.9 yes
C6C C5C H5C1 109.9 yes
C4C C5C H5C2 109.9 yes
C6C C5C H5C2 109.9 yes
H5C1 C5C H5C2 108.3 yes
C15A C14A C13A 106.6(5) yes
C15A C14A H14A 110.4 yes
C13A C14A H14A 110.4 yes
C15A C14A H14B 110.4 yes
C13A C14A H14B 110.4 yes
H14A C14A H14B 108.6 yes
C3B C6B C9B 110.1(5) yes
C3B C6B C5B 109.8(4) yes
C9B C6B C5B 108.3(4) yes
C3B C6B H6B 109.5 yes
C9B C6B H6B 109.5 yes
C5B C6B H6B 109.5 yes
C6C C3C C2C 109.7(5) yes
C6C C3C H3C1 109.7 yes
C2C C3C H3C1 109.7 yes
C6C C3C H3C2 109.7 yes
C2C C3C H3C2 109.7 yes
H3C1 C3C H3C2 108.2 yes
C4C C7C C8C 108.2(4) yes
C4C C7C H7C1 110.1 yes
C8C C7C H7C1 110.1 yes
C4C C7C H7C2 110.1 yes
C8C C7C H7C2 110.1 yes
H7C1 C7C H7C2 108.4 yes
O5B C18B C20B 112.5(5) yes
O5B C18B C19B 103.3(4) yes
C20B C18B C19B 111.5(5) yes
O5B C18B C21B 108.5(5) yes
C20B C18B C21B 112.1(5) yes
C19B C18B C21B 108.5(5) yes
C8B C9B C6B 109.7(4) yes
C8B C9B H9B1 109.7 yes
C6B C9B H9B1 109.7 yes
C8B C9B H9B2 109.7 yes
C6B C9B H9B2 109.7 yes
H9B1 C9B H9B2 108.2 yes
C2A C10A C8A 109.6(6) yes
C2A C10A H10E 109.7 yes
C8A C10A H10E 109.7 yes
C2A C10A H10F 109.7 yes
C8A C10A H10F 109.7 yes
H10E C10A H10F 108.2 yes
C15B C16B C12B 107.1(4) yes
C15B C16B H16E 110.3 yes
C12B C16B H16E 110.3 yes
C15B C16B H16F 110.3 yes
C12B C16B H16F 110.3 yes
H16E C16B H16F 108.5 yes
O7A C23A C25A 109.7(5) yes
O7A C23A C24A 102.7(5) yes
C25A C23A C24A 112.3(5) yes
O7A C23A C26A 109.6(5) yes
C25A C23A C26A 111.6(7) yes
C24A C23A C26A 110.7(6) yes
C13B C14B C15B 106.9(4) yes
C13B C14B H14C 110.3 yes
C15B C14B H14C 110.3 yes
C13B C14B H14D 110.3 yes
C15B C14B H14D 110.3 yes
H14C C14B H14D 108.6 yes
C23A C24A H24A 109.5 yes
C23A C24A H24B 109.5 yes
H24A C24A H24B 109.5 yes
C23A C24A H24C 109.5 yes
H24A C24A H24C 109.5 yes
H24B C24A H24C 109.5 yes
C8C C9C C6C 109.7(4) yes
C8C C9C H9C1 109.7 yes
C6C C9C H9C1 109.7 yes
C8C C9C H9C2 109.7 yes
C6C C9C H9C2 109.7 yes
H9C1 C9C H9C2 108.2 yes
C6B C3B C2B 109.0(4) yes
C6B C3B H3B1 109.9 yes
C2B C3B H3B1 109.9 yes
C6B C3B H3B2 109.9 yes
C2B C3B H3B2 109.9 yes
H3B1 C3B H3B2 108.3 yes
C37 C23C H23A 109.5 yes
C37 C23C H23B 109.5 yes
H23A C23C H23B 109.5 yes
C37 C23C H23C 109.5 yes
H23A C23C H23C 109.5 yes
H23B C23C H23C 109.5 yes
C10B C2B C3B 109.9(4) yes
C10B C2B C1B 109.0(5) yes
C3B C2B C1B 109.4(5) yes
C10B C2B H2B 109.5 yes
C3B C2B H2B 109.5 yes
C1B C2B H2B 109.5 yes
C23B C24B H24D 109.5 yes
C23B C24B H24E 109.5 yes
H24D C24B H24E 109.5 yes
C23B C24B H24F 109.5 yes
H24D C24B H24F 109.5 yes
H24E C24B H24F 109.5 yes
C18B C19B H19A 109.5 yes
C18B C19B H19B 109.5 yes
H19A C19B H19B 109.5 yes
C18B C19B H19C 109.5 yes
H19A C19B H19C 109.5 yes
H19B C19B H19C 109.5 yes
C8A C9A C6A 109.3(5) yes
C8A C9A H9A1 109.8 yes
C6A C9A H9A1 109.8 yes
C8A C9A H9A2 109.8 yes
C6A C9A H9A2 109.8 yes
H9A1 C9A H9A2 108.3 yes
C9A C8A C10A 109.5(6) yes
C9A C8A C7A 110.8(7) yes
C10A C8A C7A 108.8(5) yes
C9A C8A H8A 109.3 yes
C10A C8A H8A 109.3 yes
C7A C8A H8A 109.3 yes
O7B C23B C74 110.9(5) yes
O7B C23B C24B 101.6(4) yes
C74 C23B C24B 112.2(6) yes
O7B C23B C25B 107.2(5) yes
C74 C23B C25B 112.5(5) yes
C24B C23B C25B 111.8(5) yes
C14B C15B C16B 107.4(5) yes
C14B C15B H15A 110.2 yes
C16B C15B H15A 110.2 yes
C14B C15B H15B 110.2 yes
C16B C15B H15B 110.2 yes
H15A C15B H15B 108.5 yes
C23A C25A H25A 109.5 yes
C23A C25A H25B 109.5 yes
H25A C25A H25B 109.5 yes
C23A C25A H25C 109.5 yes
H25A C25A H25C 109.5 yes
H25B C25A H25C 109.5 yes
C37 C25C H25D 109.5 yes
C37 C25C H25E 109.5 yes
H25D C25C H25E 109.5 yes
C37 C25C H25F 109.5 yes
H25D C25C H25F 109.5 yes
H25E C25C H25F 109.5 yes
O5C C18C C21C 109.0(5) yes
O5C C18C C19C 101.8(5) yes
C21C C18C C19C 111.1(5) yes
O5C C18C C20C 109.1(5) yes
C21C C18C C20C 114.3(6) yes
C19C C18C C20C 110.6(6) yes
C18A C19A H19D 109.5 yes
C18A C19A H19E 109.5 yes
H19D C19A H19E 109.5 yes
C18A C19A H19F 109.5 yes
H19D C19A H19F 109.5 yes
H19E C19A H19F 109.5 yes
C23B C74 H74A 109.5 yes
C23B C74 H74B 109.5 yes
H74A C74 H74B 109.5 yes
C23B C74 H74C 109.5 yes
H74A C74 H74C 109.5 yes
H74B C74 H74C 109.5 yes
C18A C20A H20A 109.5 yes
C18A C20A H20B 109.5 yes
H20A C20A H20B 109.5 yes
C18A C20A H20C 109.5 yes
H20A C20A H20C 109.5 yes
H20B C20A H20C 109.5 yes
C18A C21A H21A 109.5 yes
C18A C21A H21B 109.5 yes
H21A C21A H21B 109.5 yes
C18A C21A H21C 109.5 yes
H21A C21A H21C 109.5 yes
H21B C21A H21C 109.5 yes
C37 C24C H24G 109.5 yes
C37 C24C H24H 109.5 yes
H24G C24C H24H 109.5 yes
C37 C24C H24I 109.5 yes
H24G C24C H24I 109.5 yes
H24H C24C H24I 109.5 yes
C18C C19C H19G 109.5 yes
C18C C19C H19H 109.5 yes
H19G C19C H19H 109.5 yes
C18C C19C H19I 109.5 yes
H19G C19C H19I 109.5 yes
H19H C19C H19I 109.5 yes
C23B C25B H25G 109.5 yes
C23B C25B H25H 109.5 yes
H25G C25B H25H 109.5 yes
C23B C25B H25I 109.5 yes
H25G C25B H25I 109.5 yes
H25H C25B H25I 109.5 yes
C23A C26A H26A 109.5 yes
C23A C26A H26B 109.5 yes
H26A C26A H26B 109.5 yes
C23A C26A H26C 109.5 yes
H26A C26A H26C 109.5 yes
H26B C26A H26C 109.5 yes
C18B C20B H20D 109.5 yes
C18B C20B H20E 109.5 yes
H20D C20B H20E 109.5 yes
C18B C20B H20F 109.5 yes
H20D C20B H20F 109.5 yes
H20E C20B H20F 109.5 yes
C15C C14C C13C 106.2(6) yes
C15C C14C H14E 110.5 yes
C13C C14C H14E 110.5 yes
C15C C14C H14F 110.5 yes
C13C C14C H14F 110.5 yes
H14E C14C H14F 108.7 yes
C18C C21C H21D 109.5 yes
C18C C21C H21E 109.5 yes
H21D C21C H21E 109.5 yes
C18C C21C H21F 109.5 yes
H21D C21C H21F 109.5 yes
H21E C21C H21F 109.5 yes
C18B C21B H21G 109.5 yes
C18B C21B H21H 109.5 yes
H21G C21B H21H 109.5 yes
C18B C21B H21I 109.5 yes
H21G C21B H21I 109.5 yes
H21H C21B H21I 109.5 yes
C18C C20C H20G 109.5 yes
C18C C20C H20H 109.5 yes
H20G C20C H20H 109.5 yes
C18C C20C H20I 109.5 yes
H20G C20C H20I 109.5 yes
H20H C20C H20I 109.5 yes
C16A C15A C14A 112.7(6) yes
C16A C15A H15C 109.1 yes
C14A C15A H15C 109.1 yes
C16A C15A H15D 109.1 yes
C14A C15A H15D 109.1 yes
H15C C15A H15D 107.8 yes
C16C C15C C14C 114.2(7) yes
C16C C15C H15E 108.7 yes
C14C C15C H15E 108.7 yes
C16C C15C H15F 108.7 yes
C14C C15C H15F 108.7 yes
H15E C15C H15F 107.6 yes

loop_
_geom_bond_atom_site_label_1
_geom_bond_atom_site_label_2
_geom_bond_distance
_geom_bond_publ_flag
O1A C11A 1.343(6) yes
O1A C4A 1.471(5) yes
O1C C11C 1.330(6) yes
O1C C4C 1.468(5) yes
O2A C11A 1.184(6) yes
O7B C22B 1.360(6) yes
O7B C23B 1.480(6) yes
O6B C22B 1.181(6) yes
O1B C11B 1.327(6) yes
O1B C4B 1.478(5) yes
O5C C17C 1.337(6) yes
O5C C18C 1.480(6) yes
O7C C22C 1.338(6) yes
O7C C37 1.473(6) yes
O6A C22A 1.207(6) yes
O2C C11C 1.205(7) yes
O4C C17C 1.195(6) yes
O2B C11B 1.204(6) yes
O4B C17B 1.203(5) yes
N1A C17A 1.375(6) yes
N1A N2A 1.389(5) yes
N1A C12A 1.475(6) yes
N1C C17C 1.369(6) yes
N1C N2C 1.389(5) yes
N1C C12C 1.474(6) yes
N2B C22B 1.391(6) yes
N2B N1B 1.394(5) yes
C4C C7C 1.520(7) yes
C4C C1C 1.521(6) yes
C4C C5C 1.530(7) yes
O5A C17A 1.332(6) yes
O5A C18A 1.465(6) yes
O4A C17A 1.208(6) yes
C12B N1B 1.465(6) yes
C12B C11B 1.527(6) yes
C12B C16B 1.539(7) yes
C12B C13B 1.588(6) yes
N2A C22A 1.367(7) yes
O7A C22A 1.334(6) yes
O7A C23A 1.469(6) yes
O3A C13A 1.185(7) yes
O3C C13C 1.176(8) yes
N1B C17B 1.377(6) yes
O5B C17B 1.326(6) yes
O5B C18B 1.468(6) yes
N2C C22C 1.370(7) yes
O3B C13B 1.178(6) yes
C13C C14C 1.484(10) yes
C13C C12C 1.575(7) yes
O6C C22C 1.198(6) yes
C11A C12A 1.531(7) yes
C4B C7B 1.503(6) yes
C4B C1B 1.513(6) yes
C4B C5B 1.526(7) yes
C8C C9C 1.505(8) yes
C8C C10C 1.522(8) yes
C8C C7C 1.531(7) yes
C8C H8C 0.9800 yes
C1C C2C 1.532(7) yes
C1C H1C1 0.9700 yes
C1C H1C2 0.9700 yes
C12A C16A 1.531(7) yes
C12A C13A 1.582(7) yes
C5B C6B 1.527(7) yes
C5B H5B1 0.9700 yes
C5B H5B2 0.9700 yes
C11C C12C 1.526(7) yes
C13B C14B 1.505(7) yes
C7B C8B 1.532(7) yes
C7B H7B1 0.9700 yes
C7B H7B2 0.9700 yes
C2A C10A 1.507(10) yes
C2A C3A 1.515(9) yes
C2A C1A 1.534(7) yes
C2A H2A 0.9800 yes
C12C C16C 1.521(8) yes
C8B C9B 1.517(8) yes
C8B C10B 1.517(8) yes
C8B H8B 0.9800 yes
C4A C7A 1.509(7) yes
C4A C1A 1.512(6) yes
C4A C5A 1.512(7) yes
C6A C3A 1.510(8) yes
C6A C5A 1.520(7) yes
C6A C9A 1.520(8) yes
C6A H6A 0.9800 yes
C13A C14A 1.480(8) yes
C6C C3C 1.502(8) yes
C6C C9C 1.527(8) yes
C6C C5C 1.549(7) yes
C6C H6C 0.9800 yes
C7A C8A 1.525(8) yes
C7A H7A1 0.9700 yes
C7A H7A2 0.9700 yes
C1B C2B 1.550(7) yes
C1B H1B1 0.9700 yes
C1B H1B2 0.9700 yes
C5A H5A1 0.9700 yes
C5A H5A2 0.9700 yes
C37 C25C 1.498(7) yes
C37 C23C 1.505(8) yes
C37 C24C 1.517(9) yes
C2C C3C 1.515(8) yes
C2C C10C 1.527(8) yes
C2C H2C 0.9800 yes
C16C C15C 1.413(10) yes
C16C H16A 0.9700 yes
C16C H16B 0.9700 yes
C16A C15A 1.452(9) yes
C16A H16C 0.9700 yes
C16A H16D 0.9700 yes
C1A H1A1 0.9700 yes
C1A H1A2 0.9700 yes
C3A H3A1 0.9700 yes
C3A H3A2 0.9700 yes
C10B C2B 1.518(8) yes
C10B H10A 0.9700 yes
C10B H10B 0.9700 yes
C18A C20A 1.506(8) yes
C18A C19A 1.515(8) yes
C18A C21A 1.516(9) yes
C10C H10C 0.9700 yes
C10C H10D 0.9700 yes
C5C H5C1 0.9700 yes
C5C H5C2 0.9700 yes
C14A C15A 1.463(10) yes
C14A H14A 0.9700 yes
C14A H14B 0.9700 yes
C6B C3B 1.518(7) yes
C6B C9B 1.525(8) yes
C6B H6B 0.9800 yes
C3C H3C1 0.9700 yes
C3C H3C2 0.9700 yes
C7C H7C1 0.9700 yes
C7C H7C2 0.9700 yes
C18B C20B 1.483(8) yes
C18B C19B 1.505(7) yes
C18B C21B 1.558(9) yes
C9B H9B1 0.9700 yes
C9B H9B2 0.9700 yes
C10A C8A 1.516(10) yes
C10A H10E 0.9700 yes
C10A H10F 0.9700 yes
C16B C15B 1.513(7) yes
C16B H16E 0.9700 yes
C16B H16F 0.9700 yes
C23A C25A 1.493(8) yes
C23A C24A 1.500(8) yes
C23A C26A 1.517(10) yes
C14B C15B 1.511(8) yes
C14B H14C 0.9700 yes
C14B H14D 0.9700 yes
C24A H24A 0.9600 yes
C24A H24B 0.9600 yes
C24A H24C 0.9600 yes
C9C H9C1 0.9700 yes
C9C H9C2 0.9700 yes
C3B C2B 1.530(8) yes
C3B H3B1 0.9700 yes
C3B H3B2 0.9700 yes
C23C H23A 0.9600 yes
C23C H23B 0.9600 yes
C23C H23C 0.9600 yes
C2B H2B 0.9800 yes
C24B C23B 1.502(7) yes
C24B H24D 0.9600 yes
C24B H24E 0.9600 yes
C24B H24F 0.9600 yes
C19B H19A 0.9600 yes
C19B H19B 0.9600 yes
C19B H19C 0.9600 yes
C9A C8A 1.511(9) yes
C9A H9A1 0.9700 yes
C9A H9A2 0.9700 yes
C8A H8A 0.9800 yes
C23B C74 1.497(9) yes
C23B C25B 1.517(8) yes
C15B H15A 0.9700 yes
C15B H15B 0.9700 yes
C25A H25A 0.9600 yes
C25A H25B 0.9600 yes
C25A H25C 0.9600 yes
C25C H25D 0.9600 yes
C25C H25E 0.9600 yes
C25C H25F 0.9600 yes
C18C C21C 1.502(9) yes
C18C C19C 1.511(8) yes
C18C C20C 1.511(9) yes
C19A H19D 0.9600 yes
C19A H19E 0.9600 yes
C19A H19F 0.9600 yes
C74 H74A 0.9600 yes
C74 H74B 0.9600 yes
C74 H74C 0.9600 yes
C20A H20A 0.9600 yes
C20A H20B 0.9600 yes
C20A H20C 0.9600 yes
C21A H21A 0.9600 yes
C21A H21B 0.9600 yes
C21A H21C 0.9600 yes
C24C H24G 0.9600 yes
C24C H24H 0.9600 yes
C24C H24I 0.9600 yes
C19C H19G 0.9600 yes
C19C H19H 0.9600 yes
C19C H19I 0.9600 yes
C25B H25G 0.9600 yes
C25B H25H 0.9600 yes
C25B H25I 0.9600 yes
C26A H26A 0.9600 yes
C26A H26B 0.9600 yes
C26A H26C 0.9600 yes
C20B H20D 0.9600 yes
C20B H20E 0.9600 yes
C20B H20F 0.9600 yes
C14C C15C 1.449(11) yes
C14C H14E 0.9700 yes
C14C H14F 0.9700 yes
C21C H21D 0.9600 yes
C21C H21E 0.9600 yes
C21C H21F 0.9600 yes
C21B H21G 0.9600 yes
C21B H21H 0.9600 yes
C21B H21I 0.9600 yes
C20C H20G 0.9600 yes
C20C H20H 0.9600 yes
C20C H20I 0.9600 yes
C15A H15C 0.9700 yes
C15A H15D 0.9700 yes
C15C H15E 0.9700 yes
C15C H15F 0.9700 yes

loop_
_geom_torsion_atom_site_label_1
_geom_torsion_atom_site_label_2
_geom_torsion_atom_site_label_3
_geom_torsion_atom_site_label_4
_geom_torsion
_geom_torsion_publ_flag
C11C O1C C4C C7C 61.1(6) yes
C11C O1C C4C C1C -64.0(6) yes
C11C O1C C4C C5C 179.1(4) yes
C17A N1A N2A C22A -59.1(7) yes
C12A N1A N2A C22A 99.3(5) yes
C23B O7B C22B O6B 7.5(8) yes
C23B O7B C22B N2B -172.2(5) yes
N1B N2B C22B O6B -3.7(8) yes
N1B N2B C22B O7B 176.0(4) yes
C22B N2B N1B C17B -55.4(6) yes
C22B N2B N1B C12B 98.6(5) yes
C11B C12B N1B C17B -155.6(4) yes
C16B C12B N1B C17B 73.2(5) yes
C13B C12B N1B C17B -44.4(6) yes
C11B C12B N1B N2B 50.2(5) yes
C16B C12B N1B N2B -81.0(5) yes
C13B C12B N1B N2B 161.4(4) yes
C17C N1C N2C C22C -56.7(7) yes
C12C N1C N2C C22C 102.3(5) yes
C23A O7A C22A O6A 3.4(9) yes
C23A O7A C22A N2A -177.3(5) yes
N1A N2A C22A O6A -4.1(8) yes
N1A N2A C22A O7A 176.6(4) yes
C18B O5B C17B O4B -12.0(8) yes
C18B O5B C17B N1B 170.4(4) yes
N2B N1B C17B O4B 159.2(5) yes
C12B N1B C17B O4B 5.8(7) yes
N2B N1B C17B O5B -23.1(6) yes
C12B N1B C17B O5B -176.5(4) yes
C4A O1A C11A O2A 6.1(8) yes
C4A O1A C11A C12A -169.9(4) yes
C11B O1B C4B C7B 57.9(5) yes
C11B O1B C4B C1B -67.3(5) yes
C11B O1B C4B C5B 175.4(4) yes
O1C C4C C1C C2C -173.2(5) yes
C7C C4C C1C C2C 60.8(6) yes
C5C C4C C1C C2C -60.2(6) yes
C17A N1A C12A C11A -151.5(4) yes
N2A N1A C12A C11A 49.9(5) yes
C17A N1A C12A C16A 78.0(6) yes
N2A N1A C12A C16A -80.6(5) yes
C17A N1A C12A C13A -40.5(6) yes
N2A N1A C12A C13A 160.9(4) yes
O2A C11A C12A N1A 17.9(7) yes
O1A C11A C12A N1A -166.1(4) yes
O2A C11A C12A C16A 147.9(5) yes
O1A C11A C12A C16A -36.2(6) yes
O2A C11A C12A C13A -98.6(6) yes
O1A C11A C12A C13A 77.3(5) yes
O1B C4B C5B C6B -179.3(4) yes
C7B C4B C5B C6B -61.3(5) yes
C1B C4B C5B C6B 61.5(5) yes
C4C O1C C11C O2C -0.7(8) yes
C4C O1C C11C C12C -177.6(4) yes
N1B C12B C13B O3B -56.7(6) yes
C11B C12B C13B O3B 58.3(6) yes
C16B C12B C13B O3B 179.0(5) yes
N1B C12B C13B C14B 128.5(4) yes
C11B C12B C13B C14B -116.5(4) yes
C16B C12B C13B C14B 4.3(5) yes
O1B C4B C7B C8B 173.0(4) yes
C1B C4B C7B C8B -61.3(6) yes
C5B C4B C7B C8B 60.5(5) yes
C17C N1C C12C C16C 81.2(6) yes
N2C N1C C12C C16C -77.8(6) yes
C17C N1C C12C C11C -149.3(5) yes
N2C N1C C12C C11C 51.7(5) yes
C17C N1C C12C C13C -36.8(7) yes
N2C N1C C12C C13C 164.2(5) yes
O2C C11C C12C N1C 11.3(7) yes
O1C C11C C12C N1C -171.9(4) yes
O2C C11C C12C C16C 140.2(6) yes
O1C C11C C12C C16C -43.0(6) yes
O2C C11C C12C C13C -105.8(6) yes
O1C C11C C12C C13C 70.9(5) yes
O3C C13C C12C N1C -63.0(7) yes
C14C C13C C12C N1C 123.2(5) yes
O3C C13C C12C C16C 173.1(6) yes
C14C C13C C12C C16C -0.8(6) yes
O3C C13C C12C C11C 51.4(7) yes
C14C C13C C12C C11C -122.4(6) yes
C4B C7B C8B C9B -60.2(6) yes
C4B C7B C8B C10B 60.1(6) yes
C11A O1A C4A C7A 62.0(6) yes
C11A O1A C4A C1A -63.6(6) yes
C11A O1A C4A C5A 179.1(4) yes
C18A O5A C17A O4A -12.4(9) yes
C18A O5A C17A N1A 167.5(5) yes
N2A N1A C17A O4A 160.9(5) yes
C12A N1A C17A O4A 3.2(8) yes
N2A N1A C17A O5A -19.0(7) yes
C12A N1A C17A O5A -176.7(4) yes
C37 O7C C22C O6C 1.6(8) yes
C37 O7C C22C N2C -178.0(4) yes
N1C N2C C22C O6C -6.8(8) yes
N1C N2C C22C O7C 172.8(4) yes
N1A C12A C13A O3A -59.4(6) yes
C11A C12A C13A O3A 53.7(6) yes
C16A C12A C13A O3A 175.7(5) yes
N1A C12A C13A C14A 126.4(5) yes
C11A C12A C13A C14A -120.5(5) yes
C16A C12A C13A C14A 1.5(5) yes
O1A C4A C7A C8A 173.0(5) yes
C1A C4A C7A C8A -61.2(6) yes
C5A C4A C7A C8A 60.2(6) yes
O1B C4B C1B C2B -174.4(4) yes
C7B C4B C1B C2B 60.7(6) yes
C5B C4B C1B C2B -61.5(6) yes
O1A C4A C5A C6A -179.4(4) yes
C7A C4A C5A C6A -61.8(6) yes
C1A C4A C5A C6A 61.2(6) yes
C3A C6A C5A C4A -59.8(7) yes
C9A C6A C5A C4A 60.3(6) yes
C22C O7C C37 C25C 64.3(7) yes
C22C O7C C37 C23C -178.1(5) yes
C22C O7C C37 C24C -59.3(7) yes
C4C C1C C2C C3C 59.8(6) yes
C4C C1C C2C C10C -60.3(6) yes
N1C C12C C16C C15C -123.6(8) yes
C11C C12C C16C C15C 111.4(8) yes
C13C C12C C16C C15C -2.2(9) yes
C4B O1B C11B O2B 12.6(7) yes
C4B O1B C11B C12B -161.2(3) yes
N1B C12B C11B O2B 15.3(6) yes
C16B C12B C11B O2B 146.4(5) yes
C13B C12B C11B O2B -100.9(5) yes
N1B C12B C11B O1B -170.8(3) yes
C16B C12B C11B O1B -39.8(5) yes
C13B C12B C11B O1B 72.9(4) yes
N1A C12A C16A C15A -129.9(7) yes
C11A C12A C16A C15A 104.7(7) yes
C13A C12A C16A C15A -7.9(7) yes
O1A C4A C1A C2A -174.8(5) yes
C7A C4A C1A C2A 60.3(6) yes
C5A C4A C1A C2A -61.4(6) yes
C10A C2A C1A C4A -59.4(7) yes
C3A C2A C1A C4A 62.2(7) yes
C5A C6A C3A C2A 59.3(7) yes
C9A C6A C3A C2A -59.9(6) yes
C10A C2A C3A C6A 59.5(7) yes
C1A C2A C3A C6A -61.3(7) yes
C18C O5C C17C O4C -11.6(9) yes
C18C O5C C17C N1C 169.2(5) yes
N2C N1C C17C O4C 160.5(5) yes
C12C N1C C17C O4C 2.3(8) yes
N2C N1C C17C O5C -20.3(7) yes
C12C N1C C17C O5C -178.5(4) yes
C9B C8B C10B C2B 59.2(6) yes
C7B C8B C10B C2B -60.9(6) yes
C17A O5A C18A C20A 68.9(7) yes
C17A O5A C18A C19A -172.4(5) yes
C17A O5A C18A C21A -55.2(7) yes
C9C C8C C10C C2C 59.2(6) yes
C7C C8C C10C C2C -61.5(6) yes
C3C C2C C10C C8C -59.3(6) yes
C1C C2C C10C C8C 61.3(6) yes
O1C C4C C5C C6C 178.7(4) yes
C7C C4C C5C C6C -61.3(6) yes
C1C C4C C5C C6C 60.5(6) yes
C3C C6C C5C C4C -60.1(6) yes
C9C C6C C5C C4C 60.2(6) yes
O3A C13A C14A C15A -168.4(8) yes
C12A C13A C14A C15A 5.4(8) yes
C4B C5B C6B C3B -60.2(6) yes
C4B C5B C6B C9B 60.1(5) yes
C9C C6C C3C C2C -59.2(6) yes
C5C C6C C3C C2C 59.6(6) yes
C10C C2C C3C C6C 59.5(6) yes
C1C C2C C3C C6C -59.9(6) yes
O1C C4C C7C C8C 174.9(4) yes
C1C C4C C7C C8C -59.9(5) yes
C5C C4C C7C C8C 61.0(6) yes
C9C C8C C7C C4C -61.2(6) yes
C10C C8C C7C C4C 59.7(6) yes
C17B O5B C18B C20B 67.6(7) yes
C17B O5B C18B C19B -172.0(5) yes
C17B O5B C18B C21B -57.0(6) yes
C10B C8B C9B C6B -59.0(6) yes
C7B C8B C9B C6B 60.9(6) yes
C3B C6B C9B C8B 59.6(6) yes
C5B C6B C9B C8B -60.5(6) yes
C3A C2A C10A C8A -59.5(7) yes
C1A C2A C10A C8A 61.8(7) yes
N1B C12B C16B C15B -138.8(4) yes
C11B C12B C16B C15B 93.5(5) yes
C13B C12B C16B C15B -18.0(5) yes
C22A O7A C23A C25A 62.7(7) yes
C22A O7A C23A C24A -177.8(5) yes
C22A O7A C23A C26A -60.2(7) yes
O3B C13B C14B C15B -163.5(6) yes
C12B C13B C14B C15B 11.0(5) yes
C10C C8C C9C C6C -58.6(6) yes
C7C C8C C9C C6C 62.0(6) yes
C3C C6C C9C C8C 58.9(6) yes
C5C C6C C9C C8C -60.9(6) yes
C9B C6B C3B C2B -59.3(6) yes
C5B C6B C3B C2B 59.8(6) yes
C8B C10B C2B C3B -59.5(6) yes
C8B C10B C2B C1B 60.4(6) yes
C6B C3B C2B C10B 59.3(6) yes
C6B C3B C2B C1B -60.3(6) yes
C4B C1B C2B C10B -59.1(6) yes
C4B C1B C2B C3B 61.1(6) yes
C3A C6A C9A C8A 60.6(7) yes
C5A C6A C9A C8A -59.2(7) yes
C6A C9A C8A C10A -59.6(7) yes
C6A C9A C8A C7A 60.3(7) yes
C2A C10A C8A C9A 59.2(7) yes
C2A C10A C8A C7A -62.0(7) yes
C4A C7A C8A C9A -60.1(7) yes
C4A C7A C8A C10A 60.2(7) yes
C22B O7B C23B C74 -59.4(7) yes
C22B O7B C23B C24B -178.8(5) yes
C22B O7B C23B C25B 63.8(7) yes
C13B C14B C15B C16B -22.6(6) yes
C12B C16B C15B C14B 25.6(6) yes
C17C O5C C18C C21C -56.1(7) yes
C17C O5C C18C C19C -173.6(5) yes
C17C O5C C18C C20C 69.4(7) yes
O3C C13C C14C C15C -170.1(9) yes
C12C C13C C14C C15C 3.3(10) yes
C12A C16A C15A C14A 12.1(11) yes
C13A C14A C15A C16A -11.1(11) yes
C12C C16C C15C C14C 4.6(14) yes
C13C C14C C15C C16C -5.1(14) yes

loop_
_cod_related_entry_id
_cod_related_entry_database
_cod_related_entry_code
1 ChemSpider 17269032
